data_2009224
loop_
_publ_author_name
'Clegg, William'
'Elsegood, Mark R. J.'
'Stanforth, Stephen P.'
'Hedley, K. Andrew'
'Stanley, Alan L.'
'Raper, Eric S.'
'Creighton, James R.'

_publ_section_title
;
 2-(2-Fluoro-4-nitroanilinoethyl)benzaldehyde and
 <i>N</i>-(2-fluoro-4-nitrophenyl)-1-methoxy-1,2,3,4-tetrahydroisoquinoline
;
_journal_issue 12
_journal_name_full 'Acta Crystallographica Section C'
_journal_page_first 2163
_journal_page_last 2167
_journal_paper_doi 10.1107/S010827019901104X
_journal_volume 55
_journal_year 1999
_chemical_formula_sum 'C15 H13 F N2 O3'
_chemical_formula_weight 288.27
_chemical_name_systematic
;
 N-[2-(2-formylphenyl)ethyl]-2-fluoro-4-nitroaniline
;
_space_group_IT_number 14
_symmetry_cell_setting monoclinic
_symmetry_space_group_name_Hall '-P 2yn'
_symmetry_space_group_name_H-M 'P 1 21/n 1'
_audit_creation_method SHELXL-97
_cell_angle_alpha 90.00
_cell_angle_beta 95.225(4)
_cell_angle_gamma 90.00
_cell_formula_units_Z 4
_cell_length_a 8.0570(14)
_cell_length_b 11.564(2)
_cell_length_c 14.445(2)
_cell_measurement_reflns_used 5244
_cell_measurement_temperature 160(2)
_cell_measurement_theta_max 28.29
_cell_measurement_theta_min 2.26
_cell_volume 1340.3(4)
_computing_cell_refinement 'local programs'
_computing_data_collection 'SMART (Siemens, 1995)'
_computing_data_reduction 'SAINT (Siemens, 1995)'
_computing_molecular_graphics SHELXTL
_computing_publication_material 'SHELXTL and local programs'
_computing_structure_refinement SHELXTL
_computing_structure_solution 'SHELXTL (Sheldrick, 1994)'
_diffrn_ambient_temperature 160(2)
_diffrn_detector_area_resol_mean 8.192
_diffrn_measured_fraction_theta_full 0.999
_diffrn_measured_fraction_theta_max 0.906
_diffrn_measurement_device_type 'Bruker AXS SMART CCD'
_diffrn_measurement_method '\w rotation with narrow frames'
_diffrn_radiation_monochromator graphite
_diffrn_radiation_source 'fine-focus sealed tube'
_diffrn_radiation_type MoK\a
_diffrn_radiation_wavelength 0.71073
_diffrn_reflns_av_R_equivalents 0.026
_diffrn_reflns_av_sigmaI/netI 0.0235
_diffrn_reflns_limit_h_max 10
_diffrn_reflns_limit_h_min -9
_diffrn_reflns_limit_k_max 15
_diffrn_reflns_limit_k_min -13
_diffrn_reflns_limit_l_max 18
_diffrn_reflns_limit_l_min -18
_diffrn_reflns_number 7991
_diffrn_reflns_theta_full 26.00
_diffrn_reflns_theta_max 28.32
_diffrn_reflns_theta_min 2.26
_diffrn_standards_decay_% 0
_diffrn_standards_number 0
_exptl_absorpt_coefficient_mu 0.110
_exptl_absorpt_correction_type none
_exptl_crystal_colour yellow
_exptl_crystal_density_diffrn 1.429
_exptl_crystal_density_method 'not measured'
_exptl_crystal_description block
_exptl_crystal_F_000 600
_exptl_crystal_size_max 0.62
_exptl_crystal_size_mid 0.60
_exptl_crystal_size_min 0.44
_refine_diff_density_max 0.22
_refine_diff_density_min -0.22
_refine_ls_extinction_coef 0.0073(12)
_refine_ls_extinction_method SHELXTL
_refine_ls_goodness_of_fit_ref 1.041
_refine_ls_hydrogen_treatment constr
_refine_ls_matrix_type full
_refine_ls_number_parameters 191
_refine_ls_number_reflns 3031
_refine_ls_number_restraints 0
_refine_ls_restrained_S_all 1.041
_refine_ls_R_factor_all 0.046
_refine_ls_R_factor_gt 0.037
_refine_ls_shift/su_max <0.001
_refine_ls_shift/su_mean 0.000
_refine_ls_structure_factor_coef Fsqd
_refine_ls_weighting_details 'w = 1/[\s^2^(Fo^2^)+(0.0462P)^2^+0.4257P] where P = (Fo^2^+2Fc^2^)/3'
_refine_ls_weighting_scheme calc
_refine_ls_wR_factor_ref 0.102
_reflns_number_gt 2564
_reflns_number_total 3031
_reflns_threshold_expression I>2\s(I)
_cod_data_source_file bm1367.cif
_cod_data_source_block 7
_cod_original_sg_symbol_H-M 'P 21/n'
_cod_database_code 2009224

loop_
_symmetry_equiv_pos_as_xyz
'x, y, z'
'-x+1/2, y+1/2, -z+1/2'
'-x, -y, -z'
'x-1/2, -y-1/2, z-1/2'

loop_
_atom_site_label
_atom_site_fract_x
_atom_site_fract_y
_atom_site_fract_z
_atom_site_U_iso_or_equiv
_atom_site_adp_type
_atom_site_calc_flag
_atom_site_refinement_flags
_atom_site_occupancy
_atom_site_disorder_assembly
_atom_site_disorder_group
_atom_site_type_symbol
C1 0.36737(17) 0.22531(12) 0.29322(10) 0.0362(3) Uani d . 1 . . C
H1 0.3386 0.1549 0.3216 0.043 Uiso calc R 1 . . H
C2 0.44949(15) 0.21449(11) 0.20688(9) 0.0302(3) Uani d . 1 . . C
C3 0.49206(17) 0.10144(12) 0.18307(11) 0.0378(3) Uani d . 1 . . C
H3 0.4664 0.0391 0.2222 0.045 Uiso calc R 1 . . H
C4 0.57018(18) 0.07900(13) 0.10422(11) 0.0438(4) Uani d . 1 . . C
H4 0.5995 0.0021 0.0894 0.053 Uiso calc R 1 . . H
C5 0.60554(18) 0.16963(15) 0.04681(11) 0.0444(4) Uani d . 1 . . C
H5 0.6593 0.1550 -0.0079 0.053 Uiso calc R 1 . . H
C6 0.56268(17) 0.28201(13) 0.06893(10) 0.0373(3) Uani d . 1 . . C
H6 0.5877 0.3433 0.0287 0.045 Uiso calc R 1 . . H
C7 0.48388(15) 0.30728(11) 0.14862(9) 0.0294(3) Uani d . 1 . . C
C8 0.44580(16) 0.43197(11) 0.16924(9) 0.0304(3) Uani d . 1 . . C
H8A 0.3466 0.4360 0.2048 0.037 Uiso calc R 1 . . H
H8B 0.4205 0.4746 0.1102 0.037 Uiso calc R 1 . . H
C9 0.59467(15) 0.48816(10) 0.22548(8) 0.0264(3) Uani d . 1 . . C
H9A 0.6146 0.4478 0.2859 0.032 Uiso calc R 1 . . H
H9B 0.6952 0.4780 0.1917 0.032 Uiso calc R 1 . . H
C10 0.50698(14) 0.65369(10) 0.31856(8) 0.0232(2) Uani d . 1 . . C
C11 0.50912(14) 0.77422(10) 0.33376(8) 0.0254(3) Uani d . 1 . . C
C12 0.45238(15) 0.82625(11) 0.40899(8) 0.0274(3) Uani d . 1 . . C
H12 0.4589 0.9077 0.4173 0.033 Uiso calc R 1 . . H
C13 0.38387(15) 0.75479(11) 0.47374(8) 0.0266(3) Uani d . 1 . . C
C14 0.37608(15) 0.63560(11) 0.46197(8) 0.0268(3) Uani d . 1 . . C
H14 0.3289 0.5887 0.5068 0.032 Uiso calc R 1 . . H
C15 0.43672(15) 0.58544(10) 0.38547(8) 0.0260(3) Uani d . 1 . . C
H15 0.4310 0.5039 0.3778 0.031 Uiso calc R 1 . . H
O1 0.33192(14) 0.31308(10) 0.33255(7) 0.0467(3) Uani d . 1 . . O
O2 0.32280(16) 0.91304(9) 0.56097(8) 0.0520(3) Uani d . 1 . . O
O3 0.25297(13) 0.74361(9) 0.60849(6) 0.0402(3) Uani d . 1 . . O
N1 0.57105(13) 0.61086(9) 0.24244(7) 0.0269(2) Uani d . 1 . . N
H1A 0.6003 0.6602 0.2005 0.032 Uiso calc R 1 . . H
N2 0.31641(14) 0.80669(10) 0.55209(7) 0.0330(3) Uani d . 1 . . N
F 0.57411(10) 0.83998(6) 0.26823(5) 0.0351(2) Uani d . 1 . . F

loop_
_atom_site_aniso_label
_atom_site_aniso_U_11
_atom_site_aniso_U_22
_atom_site_aniso_U_33
_atom_site_aniso_U_12
_atom_site_aniso_U_13
_atom_site_aniso_U_23
C1 0.0362(7) 0.0344(7) 0.0370(7) -0.0043(5) -0.0012(6) -0.0007(6)
C2 0.0270(6) 0.0281(6) 0.0341(6) 0.0004(5) -0.0056(5) -0.0042(5)
C3 0.0332(7) 0.0292(7) 0.0488(8) 0.0020(5) -0.0080(6) -0.0050(6)
C4 0.0346(7) 0.0366(8) 0.0581(9) 0.0075(6) -0.0064(7) -0.0200(7)
C5 0.0334(7) 0.0536(9) 0.0461(8) 0.0020(6) 0.0025(6) -0.0227(7)
C6 0.0343(7) 0.0415(8) 0.0361(7) -0.0019(6) 0.0034(5) -0.0081(6)
C7 0.0263(6) 0.0289(6) 0.0319(6) 0.0005(5) -0.0033(5) -0.0060(5)
C8 0.0323(6) 0.0266(6) 0.0321(6) 0.0022(5) 0.0013(5) -0.0009(5)
C9 0.0277(6) 0.0219(6) 0.0305(6) 0.0013(4) 0.0068(5) -0.0012(5)
C10 0.0205(5) 0.0234(6) 0.0256(5) 0.0001(4) 0.0017(4) 0.0005(4)
C11 0.0247(6) 0.0233(6) 0.0289(6) -0.0027(4) 0.0055(5) 0.0036(5)
C12 0.0271(6) 0.0232(6) 0.0320(6) -0.0005(4) 0.0024(5) -0.0027(5)
C13 0.0248(6) 0.0316(6) 0.0234(6) 0.0018(5) 0.0020(4) -0.0027(5)
C14 0.0269(6) 0.0292(6) 0.0244(5) -0.0005(5) 0.0036(4) 0.0044(5)
C15 0.0278(6) 0.0219(5) 0.0284(6) -0.0003(4) 0.0030(5) 0.0021(5)
O1 0.0547(7) 0.0432(6) 0.0439(6) -0.0086(5) 0.0145(5) -0.0111(5)
O2 0.0726(8) 0.0376(6) 0.0492(6) -0.0029(5) 0.0240(6) -0.0153(5)
O3 0.0460(6) 0.0480(6) 0.0284(5) 0.0039(5) 0.0130(4) 0.0014(4)
N1 0.0330(5) 0.0207(5) 0.0284(5) -0.0007(4) 0.0104(4) 0.0007(4)
N2 0.0338(6) 0.0386(6) 0.0268(5) 0.0018(5) 0.0043(4) -0.0058(5)
F 0.0447(5) 0.0234(4) 0.0398(4) -0.0057(3) 0.0183(3) 0.0032(3)

loop_
_atom_type_symbol
_atom_type_description
_atom_type_scat_dispersion_real
_atom_type_scat_dispersion_imag
_atom_type_scat_source
C C 0.0033 0.0016 'International Tables Vol C Tables 4.2.6.8 and 6.1.1.4'
H H 0.0000 0.0000 'International Tables Vol C Tables 4.2.6.8 and 6.1.1.4'
N N 0.0061 0.0033 'International Tables Vol C Tables 4.2.6.8 and 6.1.1.4'
O O 0.0106 0.0060 'International Tables Vol C Tables 4.2.6.8 and 6.1.1.4'
F F 0.0171 0.0103 'International Tables Vol C Tables 4.2.6.8 and 6.1.1.4'

loop_
_geom_angle_atom_site_label_1
_geom_angle_atom_site_label_2
_geom_angle_atom_site_label_3
_geom_angle
_geom_angle_publ_flag
O1 C1 C2 127.85(14) no
C3 C2 C7 119.90(13) no
C3 C2 C1 115.25(13) no
C7 C2 C1 124.84(12) no
C4 C3 C2 121.31(14) no
C3 C4 C5 119.26(13) no
C4 C5 C6 120.14(14) no
C5 C6 C7 121.79(14) no
C6 C7 C2 117.59(12) no
C6 C7 C8 118.60(12) no
C2 C7 C8 123.78(12) no
C7 C8 C9 110.29(10) no
N1 C9 C8 113.27(10) no
N1 C10 C15 124.15(11) no
N1 C10 C11 119.26(10) no
C15 C10 C11 116.59(11) no
F C11 C12 119.33(11) no
F C11 C10 116.45(10) no
C12 C11 C10 124.21(11) no
C11 C12 C13 117.10(11) no
C14 C13 C12 121.36(11) no
C14 C13 N2 119.77(11) no
C12 C13 N2 118.84(11) no
C15 C14 C13 120.06(11) no
C14 C15 C10 120.65(11) no
C10 N1 C9 124.07(10) yes
O2 N2 O3 122.23(11) yes
O2 N2 C13 118.92(11) yes
O3 N2 C13 118.85(11) yes
O1 C1 H1 116.1 ?
C2 C1 H1 116.1 ?
C4 C3 H3 119.3 ?
C2 C3 H3 119.3 ?
C3 C4 H4 120.4 ?
C5 C4 H4 120.4 ?
C4 C5 H5 119.9 ?
C6 C5 H5 119.9 ?
C5 C6 H6 119.1 ?
C7 C6 H6 119.1 ?
C7 C8 H8A 109.6 ?
C9 C8 H8A 109.6 ?
C7 C8 H8B 109.6 ?
C9 C8 H8B 109.6 ?
H8A C8 H8B 108.1 ?
N1 C9 H9A 108.9 ?
C8 C9 H9A 108.9 ?
N1 C9 H9B 108.9 ?
C8 C9 H9B 108.9 ?
H9A C9 H9B 107.7 ?
C11 C12 H12 121.4 ?
C13 C12 H12 121.4 ?
C15 C14 H14 120.0 ?
C13 C14 H14 120.0 ?
C14 C15 H15 119.7 ?
C10 C15 H15 119.7 ?
C10 N1 H1A 118.0 ?
C9 N1 H1A 118.0 ?

loop_
_geom_bond_atom_site_label_1
_geom_bond_atom_site_label_2
_geom_bond_site_symmetry_2
_geom_bond_distance
_geom_bond_publ_flag
C1 O1 . 1.2100(17) no
C1 C2 . 1.469(2) no
C2 C3 . 1.4024(19) no
C2 C7 . 1.4066(19) no
C3 C4 . 1.375(2) no
C4 C5 . 1.382(2) no
C5 C6 . 1.389(2) no
C6 C7 . 1.3953(19) no
C7 C8 . 1.5095(17) no
C8 C9 . 1.5308(17) no
C9 N1 . 1.4553(15) yes
C10 N1 . 1.3506(15) yes
C10 C15 . 1.4061(16) no
C10 C11 . 1.4108(16) no
C11 F . 1.3560(13) no
C11 C12 . 1.3574(17) no
C12 C13 . 1.3988(17) no
C13 C14 . 1.3895(18) no
C13 N2 . 1.4313(15) yes
C14 C15 . 1.3764(17) no
O2 N2 . 1.2372(16) yes
O3 N2 . 1.2381(15) yes
C1 H1 . 0.9500 ?
C3 H3 . 0.9500 ?
C4 H4 . 0.9500 ?
C5 H5 . 0.9500 ?
C6 H6 . 0.9500 ?
C8 H8A . 0.9900 ?
C8 H8B . 0.9900 ?
C9 H9A . 0.9900 ?
C9 H9B . 0.9900 ?
C12 H12 . 0.9500 ?
C14 H14 . 0.9500 ?
C15 H15 . 0.9500 ?
N1 H1A . 0.8800 ?

loop_
_geom_torsion_atom_site_label_1
_geom_torsion_atom_site_label_2
_geom_torsion_atom_site_label_3
_geom_torsion_atom_site_label_4
_geom_torsion
_geom_torsion_publ_flag
O1 C1 C2 C3 173.04(14) yes
O1 C1 C2 C7 -8.0(2) yes
C7 C2 C3 C4 1.22(19) no
C1 C2 C3 C4 -179.72(12) no
C2 C3 C4 C5 -0.8(2) no
C3 C4 C5 C6 0.1(2) no
C4 C5 C6 C7 0.1(2) no
C5 C6 C7 C2 0.33(19) no
C5 C6 C7 C8 178.27(12) no
C3 C2 C7 C6 -0.97(18) no
C1 C2 C7 C6 -179.94(12) no
C3 C2 C7 C8 -178.79(12) no
C1 C2 C7 C8 2.24(19) no
C6 C7 C8 C9 -87.72(14) yes
C2 C7 C8 C9 90.08(14) yes
C7 C8 C9 N1 176.02(10) yes
N1 C10 C11 F 1.24(16) no
C15 C10 C11 F -178.81(10) no
N1 C10 C11 C12 -178.14(11) no
C15 C10 C11 C12 1.81(18) no
F C11 C12 C13 178.91(10) no
C10 C11 C12 C13 -1.72(18) no
C11 C12 C13 C14 0.72(18) no
C11 C12 C13 N2 -177.47(11) no
C12 C13 C14 C15 0.10(18) no
N2 C13 C14 C15 178.27(11) no
C13 C14 C15 C10 0.01(18) no
N1 C10 C15 C14 179.07(11) no
C11 C10 C15 C14 -0.88(17) no
C15 C10 N1 C9 -7.95(18) yes
C11 C10 N1 C9 172.00(11) yes
C8 C9 N1 C10 92.06(14) yes
C14 C13 N2 O2 -179.24(12) yes
C12 C13 N2 O2 -1.02(18) yes
C14 C13 N2 O3 0.46(17) yes
C12 C13 N2 O3 178.68(11) yes

loop_
_cod_related_entry_id
_cod_related_entry_database
_cod_related_entry_code
1 ChemSpider 21136061
